data_7213752
loop_
_publ_author_name
'He, Hongming'
'Sun, Fuxing'
'Su, Hongmin'
'Jia, Jiangtao'
'Li, Qin'
'Zhu, Guangshan'

_publ_section_title
;
 Syntheses, structures and luminescence properties of three metal--organic
 frameworks based on 5-(4-(2H-tetrazol-5-yl)phenoxy)isophthalic acid
;
_journal_issue 3
_journal_name_full CrystEngComm
_journal_page_first 339
_journal_paper_doi 10.1039/c3ce41764f
_journal_volume 16
_journal_year 2014
_chemical_formula_moiety 'C15 H7 Co2 N4 O7, 2(O)'
_chemical_formula_sum 'C15 H7 Co2 N4 O9'
_chemical_formula_weight 505.11
_chemical_name_systematic
; 
 ? 
;
_space_group_IT_number 2
_symmetry_cell_setting triclinic
_symmetry_space_group_name_Hall '-P 1'
_symmetry_space_group_name_H-M 'P -1'
_atom_sites_solution_hydrogens geom
_atom_sites_solution_primary direct
_atom_sites_solution_secondary difmap
_audit_creation_method SHELXL-97
_cell_angle_alpha 97.53(3)
_cell_angle_beta 92.11(2)
_cell_angle_gamma 103.25(3)
_cell_formula_units_Z 2
_cell_length_a 9.117(16)
_cell_length_b 9.452(16)
_cell_length_c 10.914(19)
_cell_measurement_temperature 293(2)
_cell_volume 905(3)
_computing_structure_refinement 'SHELXL-97 (Sheldrick, 1997)'
_computing_structure_solution 'SHELXS-97 (Sheldrick, 1990)'
_diffrn_ambient_temperature 293(2)
_diffrn_measured_fraction_theta_full 0.973
_diffrn_measured_fraction_theta_max 0.973
_diffrn_radiation_monochromator graphite
_diffrn_radiation_source 'fine-focus sealed tube'
_diffrn_radiation_type MoK\a
_diffrn_radiation_wavelength 0.71073
_diffrn_reflns_av_R_equivalents 0.0530
_diffrn_reflns_av_sigmaI/netI 0.0880
_diffrn_reflns_limit_h_max 9
_diffrn_reflns_limit_h_min -10
_diffrn_reflns_limit_k_max 11
_diffrn_reflns_limit_k_min -8
_diffrn_reflns_limit_l_max 12
_diffrn_reflns_limit_l_min -12
_diffrn_reflns_number 4160
_diffrn_reflns_theta_full 25.01
_diffrn_reflns_theta_max 25.01
_diffrn_reflns_theta_min 1.89
_exptl_absorpt_coefficient_mu 1.893
_exptl_absorpt_correction_T_max 0.8333
_exptl_absorpt_correction_T_min 0.6006
_exptl_absorpt_correction_type empirical
_exptl_absorpt_process_details SADABS
_exptl_crystal_colour PURPLE
_exptl_crystal_density_diffrn 1.853
_exptl_crystal_density_method 'not measured'
_exptl_crystal_description BLOCK
_exptl_crystal_F_000 502
_exptl_crystal_size_max 0.30
_exptl_crystal_size_mid 0.15
_exptl_crystal_size_min 0.10
_refine_diff_density_max 0.878
_refine_diff_density_min -0.918
_refine_diff_density_rms 0.165
_refine_ls_extinction_method none
_refine_ls_goodness_of_fit_ref 1.022
_refine_ls_hydrogen_treatment mixed
_refine_ls_matrix_type full
_refine_ls_number_parameters 271
_refine_ls_number_reflns 3102
_refine_ls_number_restraints 0
_refine_ls_restrained_S_all 1.022
_refine_ls_R_factor_all 0.0877
_refine_ls_R_factor_gt 0.0603
_refine_ls_shift/su_max 0.000
_refine_ls_shift/su_mean 0.000
_refine_ls_structure_factor_coef Fsqd
_refine_ls_weighting_details 'calc w=1/[\s^2^(Fo^2^)+(0.1121P)^2^+0.0000P] where P=(Fo^2^+2Fc^2^)/3'
_refine_ls_weighting_scheme calc
_refine_ls_wR_factor_gt 0.1572
_refine_ls_wR_factor_ref 0.1768
_reflns_number_gt 2259
_reflns_number_total 3102
_reflns_threshold_expression >2sigma(I)
_cod_data_source_file c3ce41764f.txt
_cod_data_source_block a
_cod_depositor_comments
;
The following automatic conversions were performed:

'_symmetry_cell_setting' value 'Triclinic' changed to 'triclinic'
according to
/usr/data/users/saulius/automatic-downloads/current/RSC/lib/dictionaries/cif_core.dic
dictionary named 'cif_core.dic' version 2.4.2 from 2011-04-26.

Automatic conversion script
Id: cif_fix_values 2281 2013-09-26 08:29:07Z andrius 
;
_cod_original_sg_symbol_H-M P-1
_cod_database_code 7213752

loop_
_symmetry_equiv_pos_as_xyz
'x, y, z'
'-x, -y, -z'

loop_
_atom_site_label
_atom_site_type_symbol
_atom_site_fract_x
_atom_site_fract_y
_atom_site_fract_z
_atom_site_U_iso_or_equiv
_atom_site_adp_type
_atom_site_occupancy
_atom_site_symmetry_multiplicity
_atom_site_calc_flag
_atom_site_refinement_flags
C1 C 0.6906(6) 0.3161(7) 0.2322(5) 0.0343(14) Uani 1 1 d .
C2 C 0.6178(6) 0.3117(6) 0.3558(5) 0.0308(14) Uani 1 1 d .
C3 C 0.4580(6) 0.2674(6) 0.3554(5) 0.0316(14) Uani 1 1 d .
H3 H 0.3985 0.2335 0.2818 0.038 Uiso 1 1 calc R
C4 C 0.3932(5) 0.2765(6) 0.4692(5) 0.0341(14) Uani 1 1 d .
C5 C 0.4798(6) 0.3268(6) 0.5809(5) 0.0320(13) Uani 1 1 d .
H5 H 0.4332 0.3334 0.6552 0.038 Uiso 1 1 calc R
C6 C 0.6382(6) 0.3676(6) 0.5805(5) 0.0303(14) Uani 1 1 d .
C7 C 0.7076(6) 0.3627(6) 0.4682(5) 0.0318(14) Uani 1 1 d .
H7 H 0.8121 0.3927 0.4676 0.038 Uiso 1 1 calc R
C8 C 0.7305(6) 0.4234(6) 0.7031(5) 0.0317(14) Uani 1 1 d .
C9 C 0.1397(6) 0.1293(7) 0.4047(5) 0.0344(15) Uani 1 1 d .
C10 C 0.1784(6) -0.0008(7) 0.3578(6) 0.0426(17) Uani 1 1 d .
H10 H 0.2757 -0.0121 0.3737 0.051 Uiso 1 1 calc R
C11 C 0.0724(6) -0.1125(7) 0.2879(6) 0.0411(16) Uani 1 1 d .
H11 H 0.0994 -0.1988 0.2571 0.049 Uiso 1 1 calc R
C12 C -0.0749(6) -0.0992(6) 0.2623(5) 0.0311(13) Uani 1 1 d .
C13 C -0.1136(6) 0.0304(7) 0.3126(6) 0.0463(18) Uani 1 1 d .
H13 H -0.2116 0.0408 0.2984 0.056 Uiso 1 1 calc R
C14 C -0.0063(6) 0.1451(7) 0.3843(6) 0.0421(17) Uani 1 1 d .
H14 H -0.0330 0.2306 0.4177 0.051 Uiso 1 1 calc R
C15 C -0.1894(6) -0.2181(6) 0.1843(5) 0.0305(14) Uani 1 1 d .
Co1 Co 0.64360(7) 0.36245(8) -0.03379(6) 0.0302(3) Uani 1 1 d .
Co2 Co 0.97779(7) 0.49263(9) 0.14119(6) 0.0332(3) Uani 1 1 d .
N1 N -0.3250(5) -0.1977(5) 0.1472(4) 0.0364(12) Uani 1 1 d .
N2 N -0.3988(4) -0.3274(5) 0.0777(4) 0.0312(12) Uani 1 1 d .
N3 N -0.3120(5) -0.4209(5) 0.0730(4) 0.0319(12) Uani 1 1 d .
N4 N -0.1777(4) -0.3565(5) 0.1404(4) 0.0309(12) Uani 1 1 d .
O1 O 0.6127(5) 0.1441(5) -0.1430(4) 0.0536(13) Uani 1 1 d .
O2 O 0.8755(4) 0.3807(4) -0.0285(3) 0.0316(9) Uani 1 1 d .
O3 O 0.8340(4) 0.3652(5) 0.2408(4) 0.0399(11) Uani 1 1 d .
O4 O 0.6079(4) 0.2749(5) 0.1320(3) 0.0396(11) Uani 1 1 d .
O5 O 0.8727(4) 0.4358(5) 0.7034(3) 0.0379(11) Uani 1 1 d .
O6 O 0.6622(4) 0.4598(5) 0.7988(3) 0.0408(11) Uani 1 1 d .
O7 O 0.2363(4) 0.2488(5) 0.4787(4) 0.0420(12) Uani 1 1 d .
O8 O 0.1050(5) 0.2779(6) 0.1236(4) 0.0659(15) Uani 1 1 d .
O9 O 0.1901(9) 0.9797(8) 0.0267(7) 0.107(2) Uani 1 1 d .

loop_
_atom_site_aniso_label
_atom_site_aniso_U_11
_atom_site_aniso_U_22
_atom_site_aniso_U_33
_atom_site_aniso_U_23
_atom_site_aniso_U_13
_atom_site_aniso_U_12
C1 0.035(3) 0.045(4) 0.027(3) 0.002(3) 0.009(2) 0.017(3)
C2 0.029(3) 0.036(3) 0.026(3) -0.006(3) 0.002(2) 0.010(2)
C3 0.030(3) 0.036(3) 0.023(3) -0.008(3) 0.000(2) 0.005(2)
C4 0.025(2) 0.040(4) 0.034(3) -0.005(3) 0.006(2) 0.007(2)
C5 0.031(3) 0.040(3) 0.023(3) -0.002(2) 0.009(2) 0.007(3)
C6 0.030(3) 0.037(3) 0.022(3) -0.007(3) 0.002(2) 0.011(3)
C7 0.031(3) 0.038(4) 0.025(3) -0.005(3) 0.002(2) 0.013(3)
C8 0.038(3) 0.039(4) 0.020(3) 0.000(3) 0.003(2) 0.014(3)
C9 0.026(2) 0.045(4) 0.027(3) -0.008(3) 0.001(2) 0.005(3)
C10 0.029(3) 0.051(4) 0.045(4) -0.007(3) -0.001(2) 0.013(3)
C11 0.035(3) 0.041(4) 0.043(3) -0.013(3) 0.001(3) 0.010(3)
C12 0.030(2) 0.037(3) 0.024(3) -0.003(3) 0.006(2) 0.007(2)
C13 0.027(3) 0.052(4) 0.055(4) -0.015(3) -0.006(3) 0.013(3)
C14 0.033(3) 0.041(4) 0.049(4) -0.012(3) 0.004(3) 0.014(3)
C15 0.028(3) 0.037(3) 0.023(3) -0.004(3) 0.004(2) 0.005(2)
Co1 0.0244(4) 0.0417(6) 0.0207(4) -0.0091(4) 0.0021(3) 0.0078(3)
Co2 0.0254(4) 0.0502(6) 0.0200(4) -0.0059(4) 0.0021(3) 0.0068(4)
N1 0.032(2) 0.035(3) 0.035(3) -0.011(2) 0.001(2) 0.005(2)
N2 0.027(2) 0.035(3) 0.027(2) -0.009(2) 0.0025(18) 0.007(2)
N3 0.027(2) 0.044(3) 0.022(2) -0.009(2) 0.0009(17) 0.012(2)
N4 0.025(2) 0.040(3) 0.023(2) -0.008(2) 0.0018(17) 0.005(2)
O1 0.042(2) 0.058(3) 0.055(3) -0.021(2) -0.001(2) 0.014(2)
O2 0.0268(17) 0.047(2) 0.0188(18) -0.0032(18) 0.0051(14) 0.0083(17)
O3 0.0292(19) 0.059(3) 0.029(2) 0.001(2) 0.0020(16) 0.0086(19)
O4 0.038(2) 0.053(3) 0.021(2) -0.005(2) 0.0007(16) 0.004(2)
O5 0.0300(19) 0.058(3) 0.024(2) -0.005(2) 0.0014(15) 0.0124(19)
O6 0.035(2) 0.064(3) 0.025(2) -0.003(2) 0.0060(16) 0.019(2)
O7 0.0228(17) 0.054(3) 0.038(2) -0.021(2) 0.0041(16) 0.0020(18)
O8 0.059(3) 0.094(4) 0.042(3) 0.004(3) 0.005(2) 0.016(3)
O9 0.132(6) 0.124(6) 0.088(5) 0.031(5) 0.029(4) 0.061(5)

loop_
_atom_type_symbol
_atom_type_description
_atom_type_scat_dispersion_real
_atom_type_scat_dispersion_imag
_atom_type_scat_source
C C 0.0033 0.0016 'International Tables Vol C Tables 4.2.6.8 and 6.1.1.4'
H H 0.0000 0.0000 'International Tables Vol C Tables 4.2.6.8 and 6.1.1.4'
Co Co 0.3494 0.9721 'International Tables Vol C Tables 4.2.6.8 and 6.1.1.4'
N N 0.0061 0.0033 'International Tables Vol C Tables 4.2.6.8 and 6.1.1.4'
O O 0.0106 0.0060 'International Tables Vol C Tables 4.2.6.8 and 6.1.1.4'

loop_
_geom_angle_atom_site_label_1
_geom_angle_atom_site_label_2
_geom_angle_atom_site_label_3
_geom_angle
_geom_angle_site_symmetry_1
_geom_angle_site_symmetry_3
O4 C1 O3 125.6(5) . .
O4 C1 C2 119.5(5) . .
O3 C1 C2 114.9(5) . .
C7 C2 C3 120.7(5) . .
C7 C2 C1 120.2(5) . .
C3 C2 C1 118.9(5) . .
C4 C3 C2 117.9(5) . .
C4 C3 H3 121.1 . .
C2 C3 H3 121.1 . .
C5 C4 C3 122.2(5) . .
C5 C4 O7 115.0(4) . .
C3 C4 O7 122.5(5) . .
C4 C5 C6 119.5(5) . .
C4 C5 H5 120.3 . .
C6 C5 H5 120.3 . .
C7 C6 C5 120.1(5) . .
C7 C6 C8 121.1(5) . .
C5 C6 C8 118.7(4) . .
C6 C7 C2 119.6(5) . .
C6 C7 H7 120.2 . .
C2 C7 H7 120.2 . .
O5 C8 O6 124.0(5) . .
O5 C8 C6 117.5(4) . .
O6 C8 C6 118.4(5) . .
C14 C9 C10 120.3(5) . .
C14 C9 O7 114.5(5) . .
C10 C9 O7 125.1(5) . .
C11 C10 C9 119.9(5) . .
C11 C10 H10 120.0 . .
C9 C10 H10 120.0 . .
C10 C11 C12 121.5(5) . .
C10 C11 H11 119.2 . .
C12 C11 H11 119.2 . .
C11 C12 C13 118.0(5) . .
C11 C12 C15 121.9(5) . .
C13 C12 C15 120.0(5) . .
C12 C13 C14 120.9(5) . .
C12 C13 H13 119.6 . .
C14 C13 H13 119.6 . .
C9 C14 C13 119.3(5) . .
C9 C14 H14 120.4 . .
C13 C14 H14 120.4 . .
N1 C15 N4 110.5(4) . .
N1 C15 C12 121.6(5) . .
N4 C15 C12 127.9(5) . .
O2 Co1 O4 96.42(14) . .
O2 Co1 O6 88.26(14) . 1_554
O4 Co1 O6 174.80(14) . 1_554
O2 Co1 N3 88.28(15) . 1_665
O4 Co1 N3 88.2(2) . 1_665
O6 Co1 N3 89.7(2) 1_554 1_665
O2 Co1 O1 88.42(15) . .
O4 Co1 O1 92.5(2) . .
O6 Co1 O1 89.9(2) 1_554 .
N3 Co1 O1 176.68(14) 1_665 .
O2 Co1 N2 168.91(15) . 2
O4 Co1 N2 91.81(17) . 2
O6 Co1 N2 83.85(17) 1_554 2
N3 Co1 N2 99.42(15) 1_665 2
O1 Co1 N2 83.80(15) . 2
O3 Co2 O5 89.8(2) . 2_766
O3 Co2 O2 93.89(19) . .
O5 Co2 O2 162.04(14) 2_766 .
O3 Co2 O2 177.17(14) . 2_765
O5 Co2 O2 92.76(19) 2_766 2_765
O2 Co2 O2 83.32(19) . 2_765
O3 Co2 N4 89.7(2) . 1_665
O5 Co2 N4 108.09(17) 2_766 1_665
O2 Co2 N4 89.52(16) . 1_665
O2 Co2 N4 90.72(19) 2_765 1_665
C15 N1 N2 105.6(4) . .
N3 N2 N1 109.5(4) . .
N3 N2 Co1 130.8(3) . 2
N1 N2 Co1 117.9(3) . 2
N2 N3 N4 109.5(4) . .
N2 N3 Co1 127.4(3) . 1_445
N4 N3 Co1 122.9(3) . 1_445
C15 N4 N3 104.9(4) . .
C15 N4 Co2 142.5(3) . 1_445
N3 N4 Co2 112.6(3) . 1_445
Co1 O2 Co2 110.52(15) . .
Co1 O2 Co2 123.6(2) . 2_765
Co2 O2 Co2 96.68(19) . 2_765
C1 O3 Co2 133.3(4) . .
C1 O4 Co1 126.3(4) . .
C8 O5 Co2 124.8(3) . 2_766
C8 O6 Co1 127.3(4) . 1_556
C9 O7 C4 120.5(4) . .

loop_
_geom_bond_atom_site_label_1
_geom_bond_atom_site_label_2
_geom_bond_distance
_geom_bond_site_symmetry_2
C1 O4 1.268(7) .
C1 O3 1.279(7) .
C1 C2 1.526(8) .
C2 C7 1.414(7) .
C2 C3 1.420(8) .
C3 C4 1.395(8) .
C3 H3 0.9300 .
C4 C5 1.393(8) .
C4 O7 1.404(6) .
C5 C6 1.407(8) .
C5 H5 0.9300 .
C6 C7 1.400(7) .
C6 C8 1.518(7) .
C7 H7 0.9300 .
C8 O5 1.274(6) .
C8 O6 1.284(6) .
C9 C14 1.387(8) .
C9 C10 1.394(8) .
C9 O7 1.399(7) .
C10 C11 1.378(8) .
C10 H10 0.9300 .
C11 C12 1.399(8) .
C11 H11 0.9300 .
C12 C13 1.402(8) .
C12 C15 1.491(7) .
C13 C14 1.407(8) .
C13 H13 0.9300 .
C14 H14 0.9300 .
C15 N1 1.350(7) .
C15 N4 1.363(7) .
Co1 O2 2.080(5) .
Co1 O4 2.093(5) .
Co1 O6 2.146(5) 1_554
Co1 N3 2.163(5) 1_665
Co1 O1 2.196(5) .
Co1 N2 2.204(6) 2
Co2 O3 2.019(5) .
Co2 O5 2.073(5) 2_766
Co2 O2 2.080(4) .
Co2 O2 2.123(4) 2_765
Co2 N4 2.230(5) 1_665
N1 N2 1.368(6) .
N2 N3 1.312(6) .
N2 Co1 2.204(6) 2
N3 N4 1.373(6) .
N3 Co1 2.163(5) 1_445
N4 Co2 2.230(5) 1_445
O2 Co2 2.123(4) 2_765
O5 Co2 2.073(4) 2_766
O6 Co1 2.146(5) 1_556

loop_
_geom_torsion_atom_site_label_1
_geom_torsion_atom_site_label_2
_geom_torsion_atom_site_label_3
_geom_torsion_atom_site_label_4
_geom_torsion
_geom_torsion_site_symmetry_1
_geom_torsion_site_symmetry_4
O4 C1 C2 C7 -177.5(5) . .
O3 C1 C2 C7 1.3(8) . .
O4 C1 C2 C3 -2.7(9) . .
O3 C1 C2 C3 176.1(5) . .
C7 C2 C3 C4 0.3(9) . .
C1 C2 C3 C4 -174.5(5) . .
C2 C3 C4 C5 0.0(9) . .
C2 C3 C4 O7 173.8(5) . .
C3 C4 C5 C6 -1.2(9) . .
O7 C4 C5 C6 -175.5(5) . .
C4 C5 C6 C7 2.3(9) . .
C4 C5 C6 C8 179.5(5) . .
C5 C6 C7 C2 -2.1(9) . .
C8 C6 C7 C2 -179.2(5) . .
C3 C2 C7 C6 0.8(9) . .
C1 C2 C7 C6 175.5(6) . .
C7 C6 C8 O5 -14.6(9) . .
C5 C6 C8 O5 168.3(5) . .
C7 C6 C8 O6 163.1(6) . .
C5 C6 C8 O6 -14.0(9) . .
C14 C9 C10 C11 1.9(10) . .
O7 C9 C10 C11 178.6(6) . .
C9 C10 C11 C12 0.0(10) . .
C10 C11 C12 C13 -1.6(10) . .
C10 C11 C12 C15 178.5(6) . .
C11 C12 C13 C14 1.5(10) . .
C15 C12 C13 C14 -178.7(6) . .
C10 C9 C14 C13 -2.0(10) . .
O7 C9 C14 C13 -179.1(6) . .
C12 C13 C14 C9 0.3(10) . .
C11 C12 C15 N1 -171.6(6) . .
C13 C12 C15 N1 8.5(9) . .
C11 C12 C15 N4 8.2(9) . .
C13 C12 C15 N4 -171.6(6) . .
N4 C15 N1 N2 -0.3(6) . .
C12 C15 N1 N2 179.6(5) . .
C15 N1 N2 N3 -0.1(6) . .
C15 N1 N2 Co1 166.1(4) . 2
N1 N2 N3 N4 0.5(6) . .
Co1 N2 N3 N4 -163.3(4) 2 .
N1 N2 N3 Co1 -174.7(3) . 1_445
Co1 N2 N3 Co1 21.4(7) 2 1_445
N1 C15 N4 N3 0.6(6) . .
C12 C15 N4 N3 -179.3(5) . .
N1 C15 N4 Co2 -179.1(4) . 1_445
C12 C15 N4 Co2 1.0(10) . 1_445
N2 N3 N4 C15 -0.7(6) . .
Co1 N3 N4 C15 174.8(3) 1_445 .
N2 N3 N4 Co2 179.1(3) . 1_445
Co1 N3 N4 Co2 -5.4(5) 1_445 1_445
O4 Co1 O2 Co2 -51.7(2) . .
O6 Co1 O2 Co2 126.0(2) 1_554 .
N3 Co1 O2 Co2 36.3(2) 1_665 .
O1 Co1 O2 Co2 -144.0(2) . .
N2 Co1 O2 Co2 170.6(8) 2 .
O4 Co1 O2 Co2 -165.1(2) . 2_765
O6 Co1 O2 Co2 12.6(2) 1_554 2_765
N3 Co1 O2 Co2 -77.1(3) 1_665 2_765
O1 Co1 O2 Co2 102.5(3) . 2_765
N2 Co1 O2 Co2 57.2(10) 2 2_765
O3 Co2 O2 Co1 50.8(2) . .
O5 Co2 O2 Co1 152.1(4) 2_766 .
O2 Co2 O2 Co1 -129.7(3) 2_765 .
N4 Co2 O2 Co1 -38.9(2) 1_665 .
O3 Co2 O2 Co2 -179.51(15) . 2_765
O5 Co2 O2 Co2 -78.2(6) 2_766 2_765
O2 Co2 O2 Co2 0.0 2_765 2_765
N4 Co2 O2 Co2 90.8(2) 1_665 2_765
O4 C1 O3 Co2 36.4(9) . .
C2 C1 O3 Co2 -142.4(4) . .
O5 Co2 O3 C1 152.9(5) 2_766 .
O2 Co2 O3 C1 -44.7(5) . .
O2 Co2 O3 C1 -55(3) 2_765 .
N4 Co2 O3 C1 44.8(5) 1_665 .
O3 C1 O4 Co1 -33.1(8) . .
C2 C1 O4 Co1 145.6(4) . .
O2 Co1 O4 C1 42.1(4) . .
O6 Co1 O4 C1 -112.0(16) 1_554 .
N3 Co1 O4 C1 -45.9(4) 1_665 .
O1 Co1 O4 C1 130.8(4) . .
N2 Co1 O4 C1 -145.3(4) 2 .
O6 C8 O5 Co2 3.0(9) . 2_766
C6 C8 O5 Co2 -179.4(4) . 2_766
O5 C8 O6 Co1 -64.7(8) . 1_556
C6 C8 O6 Co1 117.7(5) . 1_556
C14 C9 O7 C4 -155.2(6) . .
C10 C9 O7 C4 27.9(9) . .
C5 C4 O7 C9 -142.3(6) . .
C3 C4 O7 C9 43.4(9) . .
